data_7705990
loop_
_publ_author_name
'Yeo, Alyssa'
'Sanz, Corey A.'
'Fryzuk, Michael D.'

_publ_section_title
;
 Forays into rhodium macrocyclic chemistry stabilized by a
 P<sub>2</sub>N<sub>2</sub> donor set. Activation of dihydrogen and
 benzene.
;
_journal_issue 3
_journal_name_full 'Dalton transactions (Cambridge, England : 2003)'
_journal_page_first 899
_journal_page_last 907
_journal_paper_doi 10.1039/d0dt03688a
_journal_volume 50
_journal_year 2021
_chemical_formula_moiety 'C40 H66 N2 P2 Rh2 Si4'
_chemical_formula_sum 'C40 H66 N2 P2 Rh2 Si4'
_chemical_formula_weight 955.06
_space_group_crystal_system monoclinic
_space_group_IT_number 14
_space_group_name_Hall '-P 2yn'
_space_group_name_H-M_alt 'P 1 21/n 1'
_atom_sites_solution_hydrogens geom
_atom_sites_solution_primary dual
_audit_creation_date 2020-01-13
_audit_creation_method
;
Olex2 1.2
(compiled 2018.05.29 svn.r3508 for OlexSys, GUI svn.r5506)
;
_audit_update_record
;
2020-05-24 deposited with the CCDC.	2020-12-02 downloaded from the CCDC.
;
_cell_angle_alpha 90
_cell_angle_beta 100.362(2)
_cell_angle_gamma 90
_cell_formula_units_Z 4
_cell_length_a 10.3474(6)
_cell_length_b 16.4155(12)
_cell_length_c 25.8521(18)
_cell_measurement_reflns_used 9916
_cell_measurement_temperature 90(2)
_cell_measurement_theta_max 2.29
_cell_measurement_theta_min 25.02
_cell_volume 4319.6(5)
_computing_cell_refinement 'SAINT v8.34A (Bruker, 2013)'
_computing_data_reduction 'SAINT v8.34A (Bruker, 2013)'
_computing_molecular_graphics 'Olex2 (Dolomanov et al., 2009)'
_computing_publication_material 'Olex2 (Dolomanov et al., 2009)'
_computing_structure_refinement 'XL (Sheldrick, 2008)'
_computing_structure_solution 'XT (Sheldrick, 2015)'
_diffrn_ambient_temperature 90.15
_diffrn_detector 'Bruker APEX2 area detector'
_diffrn_detector_area_resol_mean 7.9
_diffrn_detector_type 'CCD area detector'
_diffrn_measured_fraction_theta_full 0.978
_diffrn_measured_fraction_theta_max 0.998
_diffrn_measurement_device 'Bruker D8 Kappa diffractometer'
_diffrn_measurement_device_type 'Bruker APEX II area detector'
_diffrn_measurement_method '\w and \f scans'
_diffrn_radiation_monochromator 'TRIUMPH curved-crystal'
_diffrn_radiation_probe x-ray
_diffrn_radiation_type MoK\a
_diffrn_radiation_wavelength 0.71073
_diffrn_reflns_av_R_equivalents 0.0572
_diffrn_reflns_av_unetI/netI 0.0485
_diffrn_reflns_Laue_measured_fraction_full 0.978
_diffrn_reflns_Laue_measured_fraction_max 0.998
_diffrn_reflns_limit_h_max 12
_diffrn_reflns_limit_h_min -8
_diffrn_reflns_limit_k_max 19
_diffrn_reflns_limit_k_min -19
_diffrn_reflns_limit_l_max 30
_diffrn_reflns_limit_l_min -30
_diffrn_reflns_number 31583
_diffrn_reflns_point_group_measured_fraction_full 0.978
_diffrn_reflns_point_group_measured_fraction_max 0.998
_diffrn_reflns_theta_full 25.242
_diffrn_reflns_theta_max 25.055
_diffrn_reflns_theta_min 1.476
_diffrn_source 'sealed X-ray tube'
_diffrn_standards_number 0
_exptl_absorpt_coefficient_mu 0.980
_exptl_absorpt_correction_T_max 0.9246
_exptl_absorpt_correction_T_min 0.8418
_exptl_absorpt_correction_type multi-scan
_exptl_absorpt_process_details 'SADABS (Bruker, 2012)'
_exptl_crystal_colour yellow
_exptl_crystal_colour_primary yellow
_exptl_crystal_density_diffrn 1.469
_exptl_crystal_description shard
_exptl_crystal_F_000 1984
_exptl_crystal_size_max 0.17
_exptl_crystal_size_mid 0.09
_exptl_crystal_size_min 0.08
_refine_diff_density_max 0.562
_refine_diff_density_min -0.394
_refine_diff_density_rms 0.097
_refine_ls_extinction_method none
_refine_ls_goodness_of_fit_ref 0.971
_refine_ls_hydrogen_treatment constr
_refine_ls_matrix_type full
_refine_ls_number_parameters 459
_refine_ls_number_reflns 7645
_refine_ls_number_restraints 0
_refine_ls_restrained_S_all 0.971
_refine_ls_R_factor_all 0.0559
_refine_ls_R_factor_gt 0.0333
_refine_ls_shift/su_max 0.001
_refine_ls_shift/su_mean 0.000
_refine_ls_structure_factor_coef Fsqd
_refine_ls_weighting_details 'w=1/[\s^2^(Fo^2^)+(0.0354P)^2^+5.4429P] where P=(Fo^2^+2Fc^2^)/3'
_refine_ls_weighting_scheme calc
_refine_ls_wR_factor_gt 0.0699
_refine_ls_wR_factor_ref 0.0779
_reflns_Friedel_coverage 0.000
_reflns_number_gt 5845
_reflns_number_total 7645
_reflns_threshold_expression 'I > 2\s(I)'
_cod_data_source_file d0dt03688a2.cif
_cod_data_source_block mf1324
_cod_depositor_comments 'Adding full bibliography for 7705986--7705991.cif.'
_cod_database_code 7705990
_shelxl_version_number 2014-3
_shelx_space_group_comment
;
The symmetry employed for this shelxl refinement is uniquely defined
by the following loop, which should always be used as a source of
symmetry information in preference to the above space-group names.
They are only intended as comments.
;
_shelx_estimated_absorpt_t_max 0.926
_shelx_estimated_absorpt_t_min 0.851
_olex2_refinement_description
;
1. Fixed Uiso
 At 1.2 times of:
  All C(H) groups, All C(H,H) groups
 At 1.5 times of:
  All C(H,H,H) groups
2.a Ternary CH refined with riding coordinates:
 C38(H38), C30(H30), C29(H29), C26(H26), C37(H37), C25(H25), C34(H34), C33(H33)
2.b Secondary CH2 refined with riding coordinates:
 C24(H24A,H24B), C12(H12A,H12B), C19(H19A,H19B), C7(H7A,H7B), C32(H32A,H32B),
 C31(H31A,H31B), C36(H36A,H36B), C39(H39A,H39B), C28(H28A,H28B), C40(H40A,H40B),
  C27(H27A,H27B), C35(H35A,H35B)
2.c Aromatic/amide H refined with riding coordinates:
 C16(H16), C15(H15), C14(H14), C3(H3), C18(H18), C2(H2), C17(H17), C6(H6),
 C4(H4), C5(H5)
2.d Idealised Me refined as rotating group:
 C22(H22A,H22B,H22C), C11(H11A,H11B,H11C), C23(H23A,H23B,H23C), C10(H10A,H10B,
 H10C), C21(H21A,H21B,H21C), C9(H9A,H9B,H9C), C20(H20A,H20B,H20C), C8(H8A,H8B,
 H8C)
;
_olex2_submission_special_instructions 'No special instructions were received'

loop_
_space_group_symop_operation_xyz
'x, y, z'
'-x+1/2, y+1/2, -z+1/2'
'-x, -y, -z'
'x-1/2, -y-1/2, z-1/2'

loop_
_atom_site_label
_atom_site_type_symbol
_atom_site_fract_x
_atom_site_fract_y
_atom_site_fract_z
_atom_site_U_iso_or_equiv
_atom_site_adp_type
_atom_site_occupancy
_atom_site_site_symmetry_order
_atom_site_calc_flag
_atom_site_refinement_flags_posn
_atom_site_refinement_flags_adp
_atom_site_refinement_flags_occupancy
_atom_site_disorder_assembly
_atom_site_disorder_group
Rh1 Rh 0.55742(3) 0.74886(2) 0.36866(2) 0.01147(8) Uani 1 1 d . . . . .
Rh2 Rh 0.65781(3) 0.67321(2) 0.13856(2) 0.01152(8) Uani 1 1 d . . . . .
P2 P 0.49482(9) 0.75932(6) 0.15314(4) 0.0111(2) Uani 1 1 d . . . . .
P1 P 0.47038(9) 0.62095(6) 0.34823(4) 0.0120(2) Uani 1 1 d . . . . .
Si4 Si 0.59840(10) 0.56341(6) 0.24370(4) 0.0129(2) Uani 1 1 d . . . . .
Si1 Si 0.25709(10) 0.74568(7) 0.33221(4) 0.0146(2) Uani 1 1 d . . . . .
Si2 Si 0.40252(10) 0.84314(6) 0.25735(4) 0.0118(2) Uani 1 1 d . . . . .
Si3 Si 0.40128(10) 0.58945(6) 0.14128(4) 0.0140(2) Uani 1 1 d . . . . .
N1 N 0.3897(3) 0.78535(19) 0.31069(12) 0.0122(7) Uani 1 1 d . . . . .
N2 N 0.5534(3) 0.58879(19) 0.17909(12) 0.0137(7) Uani 1 1 d . . . . .
C16 C 0.4196(3) 0.9991(2) 0.05789(15) 0.0170(9) Uani 1 1 d . . . . .
H16 H 0.4032 1.0480 0.0382 0.020 Uiso 1 1 calc R . . . .
C38 C 0.7123(4) 0.7379(2) 0.07515(15) 0.0167(8) Uani 1 1 d . . . . .
H38 H 0.6431 0.7759 0.0571 0.020 Uiso 1 1 calc R . . . .
C30 C 0.6691(4) 0.8658(2) 0.37697(17) 0.0225(10) Uani 1 1 d . . . . .
H30 H 0.6598 0.8985 0.3439 0.027 Uiso 1 1 calc R . . . .
C29 C 0.5644(4) 0.8722(2) 0.40270(16) 0.0189(9) Uani 1 1 d . . . . .
H29 H 0.4931 0.9091 0.3850 0.023 Uiso 1 1 calc R . . . .
C26 C 0.6467(4) 0.7197(2) 0.44651(15) 0.0175(9) Uani 1 1 d . . . . .
H26 H 0.6141 0.6677 0.4596 0.021 Uiso 1 1 calc R . . . .
C1 C 0.5257(4) 0.5319(2) 0.38900(14) 0.0134(8) Uani 1 1 d . . . . .
C22 C 0.6297(4) 0.4510(2) 0.25315(16) 0.0190(9) Uani 1 1 d . . . . .
H22A H 0.5491 0.4208 0.2394 0.028 Uiso 1 1 calc GR . . . .
H22B H 0.6569 0.4393 0.2907 0.028 Uiso 1 1 calc GR . . . .
H22C H 0.6994 0.4344 0.2342 0.028 Uiso 1 1 calc GR . . . .
C24 C 0.4566(3) 0.5871(2) 0.28019(14) 0.0135(8) Uani 1 1 d . . . . .
H24A H 0.4026 0.6289 0.2587 0.016 Uiso 1 1 calc R . . . .
H24B H 0.4023 0.5371 0.2773 0.016 Uiso 1 1 calc R . . . .
C15 C 0.4845(4) 1.0012(2) 0.10929(15) 0.0164(8) Uani 1 1 d . . . . .
H15 H 0.5132 1.0519 0.1250 0.020 Uiso 1 1 calc R . . . .
C12 C 0.5253(3) 0.7891(2) 0.22197(14) 0.0119(8) Uani 1 1 d . . . . .
H12A H 0.6044 0.8242 0.2268 0.014 Uiso 1 1 calc R . . . .
H12B H 0.5511 0.7387 0.2422 0.014 Uiso 1 1 calc R . . . .
C37 C 0.7821(4) 0.7676(2) 0.12313(15) 0.0171(9) Uani 1 1 d . . . . .
H37 H 0.7536 0.8230 0.1327 0.020 Uiso 1 1 calc R . . . .
C25 C 0.7392(4) 0.7083(2) 0.41386(15) 0.0181(9) Uani 1 1 d . . . . .
H25 H 0.7589 0.6497 0.4080 0.022 Uiso 1 1 calc R . . . .
C13 C 0.4647(3) 0.8548(2) 0.11595(15) 0.0116(8) Uani 1 1 d . . . . .
C14 C 0.5082(3) 0.9296(2) 0.13833(15) 0.0145(8) Uani 1 1 d . . . . .
H14 H 0.5544 0.9317 0.1736 0.017 Uiso 1 1 calc R . . . .
C3 C 0.7008(4) 0.4438(2) 0.43119(16) 0.0196(9) Uani 1 1 d . . . . .
H3 H 0.7905 0.4280 0.4366 0.023 Uiso 1 1 calc R . . . .
C18 C 0.3998(4) 0.8536(2) 0.06390(15) 0.0159(9) Uani 1 1 d . . . . .
H18 H 0.3699 0.8033 0.0479 0.019 Uiso 1 1 calc R . . . .
C2 C 0.6563(4) 0.5060(2) 0.39609(15) 0.0162(8) Uani 1 1 d . . . . .
H2 H 0.7152 0.5312 0.3767 0.019 Uiso 1 1 calc R . . . .
C17 C 0.3785(4) 0.9252(3) 0.03523(16) 0.0197(9) Uani 1 1 d . . . . .
H17 H 0.3352 0.9234 -0.0004 0.024 Uiso 1 1 calc R . . . .
C19 C 0.3433(3) 0.6997(2) 0.14082(15) 0.0142(8) Uani 1 1 d . . . . .
H19A H 0.2895 0.7140 0.1064 0.017 Uiso 1 1 calc R . . . .
H19B H 0.2908 0.7090 0.1687 0.017 Uiso 1 1 calc R . . . .
C7 C 0.3012(4) 0.6378(2) 0.35564(16) 0.0183(9) Uani 1 1 d . . . . .
H7A H 0.2923 0.6316 0.3929 0.022 Uiso 1 1 calc R . . . .
H7B H 0.2424 0.5981 0.3343 0.022 Uiso 1 1 calc R . . . .
C32 C 0.8509(4) 0.7647(2) 0.40942(17) 0.0226(10) Uani 1 1 d . . . . .
H32A H 0.8879 0.7495 0.3780 0.027 Uiso 1 1 calc R . . . .
H32B H 0.9209 0.7575 0.4407 0.027 Uiso 1 1 calc R . . . .
C11 C 0.2423(4) 0.8623(2) 0.21190(15) 0.0183(9) Uani 1 1 d . . . . .
H11A H 0.1980 0.8103 0.2022 0.027 Uiso 1 1 calc GR . . . .
H11B H 0.2589 0.8899 0.1801 0.027 Uiso 1 1 calc GR . . . .
H11C H 0.1863 0.8967 0.2297 0.027 Uiso 1 1 calc GR . . . .
C6 C 0.4412(4) 0.4910(2) 0.41629(16) 0.0188(9) Uani 1 1 d . . . . .
H6 H 0.3516 0.5070 0.4117 0.023 Uiso 1 1 calc R . . . .
C23 C 0.7507(4) 0.6197(2) 0.27562(15) 0.0180(9) Uani 1 1 d . . . . .
H23A H 0.8261 0.5826 0.2804 0.027 Uiso 1 1 calc GR . . . .
H23B H 0.7385 0.6406 0.3099 0.027 Uiso 1 1 calc GR . . . .
H23C H 0.7669 0.6653 0.2531 0.027 Uiso 1 1 calc GR . . . .
C10 C 0.4707(4) 0.9499(2) 0.27133(15) 0.0180(9) Uani 1 1 d . . . . .
H10A H 0.4575 0.9672 0.3063 0.027 Uiso 1 1 calc GR . . . .
H10B H 0.4249 0.9876 0.2448 0.027 Uiso 1 1 calc GR . . . .
H10C H 0.5648 0.9501 0.2701 0.027 Uiso 1 1 calc GR . . . .
C31 C 0.8103(4) 0.8545(3) 0.40515(19) 0.0270(10) Uani 1 1 d . . . . .
H31A H 0.8202 0.8780 0.4409 0.032 Uiso 1 1 calc R . . . .
H31B H 0.8697 0.8845 0.3858 0.032 Uiso 1 1 calc R . . . .
C34 C 0.8424(4) 0.6022(3) 0.14623(18) 0.0243(10) Uani 1 1 d . . . . .
H34 H 0.8586 0.5645 0.1771 0.029 Uiso 1 1 calc R . . . .
C36 C 0.9227(4) 0.7481(3) 0.14571(17) 0.0248(10) Uani 1 1 d . . . . .
H36A H 0.9409 0.7644 0.1832 0.030 Uiso 1 1 calc R . . . .
H36B H 0.9805 0.7808 0.1271 0.030 Uiso 1 1 calc R . . . .
C4 C 0.6149(4) 0.4048(2) 0.45837(16) 0.0233(10) Uani 1 1 d . . . . .
H4 H 0.6455 0.3626 0.4827 0.028 Uiso 1 1 calc R . . . .
C33 C 0.7564(4) 0.5733(2) 0.10414(17) 0.0240(10) Uani 1 1 d . . . . .
H33 H 0.7206 0.5180 0.1096 0.029 Uiso 1 1 calc R . . . .
C39 C 0.7735(4) 0.6849(3) 0.03801(17) 0.0273(10) Uani 1 1 d . . . . .
H39A H 0.8683 0.6978 0.0423 0.033 Uiso 1 1 calc R . . . .
H39B H 0.7326 0.6981 0.0014 0.033 Uiso 1 1 calc R . . . .
C21 C 0.2749(4) 0.5239(3) 0.16411(17) 0.0232(10) Uani 1 1 d . . . . .
H21A H 0.3119 0.4697 0.1733 0.035 Uiso 1 1 calc GR . . . .
H21B H 0.1981 0.5189 0.1359 0.035 Uiso 1 1 calc GR . . . .
H21C H 0.2483 0.5487 0.1951 0.035 Uiso 1 1 calc GR . . . .
C9 C 0.1005(4) 0.7347(3) 0.28382(18) 0.0285(11) Uani 1 1 d . . . . .
H9A H 0.0649 0.7888 0.2735 0.043 Uiso 1 1 calc GR . . . .
H9B H 0.0369 0.7039 0.2999 0.043 Uiso 1 1 calc GR . . . .
H9C H 0.1178 0.7056 0.2527 0.043 Uiso 1 1 calc GR . . . .
C28 C 0.5710(4) 0.8644(3) 0.46137(17) 0.0260(10) Uani 1 1 d . . . . .
H28A H 0.4806 0.8604 0.4687 0.031 Uiso 1 1 calc R . . . .
H28B H 0.6116 0.9142 0.4788 0.031 Uiso 1 1 calc R . . . .
C20 C 0.4023(4) 0.5585(3) 0.07124(16) 0.0227(9) Uani 1 1 d . . . . .
H20A H 0.4566 0.5966 0.0553 0.034 Uiso 1 1 calc GR . . . .
H20B H 0.3123 0.5593 0.0513 0.034 Uiso 1 1 calc GR . . . .
H20C H 0.4384 0.5034 0.0706 0.034 Uiso 1 1 calc GR . . . .
C8 C 0.2139(5) 0.7999(3) 0.38997(18) 0.0336(12) Uani 1 1 d . . . . .
H8A H 0.2923 0.8050 0.4174 0.050 Uiso 1 1 calc GR . . . .
H8B H 0.1465 0.7690 0.4037 0.050 Uiso 1 1 calc GR . . . .
H8C H 0.1801 0.8543 0.3792 0.050 Uiso 1 1 calc GR . . . .
C5 C 0.4852(4) 0.4276(3) 0.44994(17) 0.0258(10) Uani 1 1 d . . . . .
H5 H 0.4252 0.3995 0.4674 0.031 Uiso 1 1 calc R . . . .
C40 C 0.7576(5) 0.5939(3) 0.04718(18) 0.0304(11) Uani 1 1 d . . . . .
H40A H 0.6745 0.5749 0.0254 0.037 Uiso 1 1 calc R . . . .
H40B H 0.8306 0.5642 0.0356 0.037 Uiso 1 1 calc R . . . .
C27 C 0.6493(4) 0.7906(3) 0.48488(15) 0.0218(9) Uani 1 1 d . . . . .
H27A H 0.6136 0.7717 0.5159 0.026 Uiso 1 1 calc R . . . .
H27B H 0.7416 0.8072 0.4972 0.026 Uiso 1 1 calc R . . . .
C35 C 0.9567(4) 0.6578(3) 0.14157(18) 0.0278(10) Uani 1 1 d . . . . .
H35A H 0.9841 0.6480 0.1074 0.033 Uiso 1 1 calc R . . . .
H35B H 1.0318 0.6442 0.1697 0.033 Uiso 1 1 calc R . . . .

loop_
_atom_site_aniso_label
_atom_site_aniso_U_11
_atom_site_aniso_U_22
_atom_site_aniso_U_33
_atom_site_aniso_U_23
_atom_site_aniso_U_13
_atom_site_aniso_U_12
Rh1 0.01081(15) 0.01264(15) 0.01078(15) 0.00275(12) 0.00143(11) -0.00079(12)
Rh2 0.01425(15) 0.00961(15) 0.01161(15) 0.00082(13) 0.00473(11) 0.00107(12)
P2 0.0130(5) 0.0098(5) 0.0105(5) 0.0001(4) 0.0022(4) -0.0010(4)
P1 0.0113(5) 0.0134(5) 0.0118(5) 0.0026(4) 0.0035(4) -0.0006(4)
Si4 0.0146(5) 0.0116(5) 0.0123(5) 0.0021(4) 0.0024(4) -0.0010(4)
Si1 0.0121(5) 0.0168(6) 0.0155(6) 0.0011(5) 0.0042(4) 0.0002(4)
Si2 0.0126(5) 0.0123(5) 0.0106(5) 0.0010(4) 0.0026(4) 0.0026(4)
Si3 0.0174(5) 0.0110(5) 0.0127(6) -0.0002(4) 0.0006(4) -0.0023(4)
N1 0.0092(16) 0.0131(16) 0.0135(17) 0.0015(13) 0.0002(13) 0.0016(13)
N2 0.0162(16) 0.0112(16) 0.0145(17) 0.0013(13) 0.0047(13) -0.0017(13)
C16 0.015(2) 0.017(2) 0.020(2) 0.0090(17) 0.0061(16) 0.0052(16)
C38 0.021(2) 0.016(2) 0.014(2) 0.0055(17) 0.0060(16) 0.0010(17)
C30 0.022(2) 0.012(2) 0.031(3) 0.0076(19) -0.0028(19) -0.0018(17)
C29 0.023(2) 0.011(2) 0.020(2) -0.0011(17) -0.0024(17) 0.0009(17)
C26 0.019(2) 0.018(2) 0.012(2) 0.0041(17) -0.0054(16) 0.0026(17)
C1 0.018(2) 0.0124(19) 0.0088(19) -0.0011(15) 0.0012(15) 0.0011(16)
C22 0.023(2) 0.015(2) 0.019(2) 0.0042(17) 0.0043(17) 0.0013(17)
C24 0.0153(19) 0.0109(19) 0.014(2) 0.0024(16) 0.0014(15) -0.0023(15)
C15 0.016(2) 0.015(2) 0.020(2) 0.0000(17) 0.0066(16) 0.0003(16)
C12 0.0148(19) 0.0111(18) 0.010(2) 0.0005(15) 0.0039(15) 0.0017(15)
C37 0.018(2) 0.016(2) 0.020(2) 0.0048(17) 0.0104(17) 0.0027(16)
C25 0.014(2) 0.018(2) 0.019(2) 0.0017(17) -0.0062(16) 0.0023(16)
C13 0.0093(18) 0.0133(19) 0.014(2) 0.0032(15) 0.0062(15) 0.0034(15)
C14 0.0130(19) 0.017(2) 0.013(2) 0.0004(16) -0.0004(15) -0.0005(16)
C3 0.023(2) 0.015(2) 0.020(2) -0.0014(17) 0.0015(17) 0.0019(17)
C18 0.015(2) 0.019(2) 0.013(2) 0.0033(16) 0.0013(16) -0.0033(16)
C2 0.021(2) 0.012(2) 0.015(2) -0.0027(16) 0.0023(16) -0.0023(16)
C17 0.016(2) 0.028(2) 0.014(2) 0.0038(18) 0.0001(16) -0.0003(18)
C19 0.0126(19) 0.016(2) 0.013(2) 0.0013(16) -0.0026(15) -0.0030(15)
C7 0.014(2) 0.025(2) 0.018(2) 0.0071(18) 0.0075(16) -0.0006(16)
C32 0.012(2) 0.024(2) 0.030(3) 0.0020(19) -0.0002(17) 0.0005(17)
C11 0.015(2) 0.023(2) 0.016(2) 0.0035(18) 0.0014(16) 0.0065(17)
C6 0.022(2) 0.017(2) 0.019(2) 0.0024(17) 0.0076(17) -0.0004(17)
C23 0.017(2) 0.022(2) 0.014(2) 0.0033(17) -0.0002(16) -0.0006(17)
C10 0.027(2) 0.014(2) 0.014(2) 0.0010(17) 0.0066(17) 0.0042(17)
C31 0.019(2) 0.024(2) 0.036(3) 0.004(2) 0.0010(19) -0.0061(18)
C34 0.020(2) 0.018(2) 0.037(3) 0.011(2) 0.011(2) 0.0144(18)
C36 0.021(2) 0.028(2) 0.025(2) 0.004(2) 0.0030(18) -0.0042(19)
C4 0.038(3) 0.015(2) 0.016(2) 0.0032(18) 0.0013(19) 0.0027(19)
C33 0.032(2) 0.012(2) 0.033(3) -0.0048(19) 0.018(2) 0.0046(18)
C39 0.033(2) 0.034(3) 0.016(2) -0.005(2) 0.0067(19) 0.004(2)
C21 0.026(2) 0.020(2) 0.023(2) 0.0013(18) 0.0009(18) -0.0094(18)
C9 0.019(2) 0.033(3) 0.033(3) 0.013(2) 0.0014(19) -0.0051(19)
C28 0.033(3) 0.021(2) 0.022(2) -0.0057(19) -0.0002(19) -0.0012(19)
C20 0.026(2) 0.023(2) 0.018(2) -0.0060(18) -0.0019(18) 0.0006(18)
C8 0.041(3) 0.034(3) 0.032(3) -0.007(2) 0.024(2) -0.006(2)
C5 0.036(3) 0.019(2) 0.027(3) 0.0059(19) 0.016(2) -0.0013(19)
C40 0.036(3) 0.028(3) 0.030(3) -0.007(2) 0.015(2) 0.004(2)
C27 0.026(2) 0.028(2) 0.011(2) -0.0003(18) 0.0025(17) -0.0038(19)
C35 0.018(2) 0.036(3) 0.030(3) 0.006(2) 0.0066(19) 0.0105(19)

loop_
_atom_type_symbol
_atom_type_description
_atom_type_scat_dispersion_real
_atom_type_scat_dispersion_imag
_atom_type_scat_source
C C 0.0033 0.0016 'International Tables Vol C Tables 4.2.6.8 and 6.1.1.4'
H H 0.0000 0.0000 'International Tables Vol C Tables 4.2.6.8 and 6.1.1.4'
N N 0.0061 0.0033 'International Tables Vol C Tables 4.2.6.8 and 6.1.1.4'
P P 0.1023 0.0942 'International Tables Vol C Tables 4.2.6.8 and 6.1.1.4'
Rh Rh -1.1178 0.9187 'International Tables Vol C Tables 4.2.6.8 and 6.1.1.4'
Si Si 0.0817 0.0704 'International Tables Vol C Tables 4.2.6.8 and 6.1.1.4'

loop_
_geom_angle_atom_site_label_1
_geom_angle_atom_site_label_2
_geom_angle_atom_site_label_3
_geom_angle
_geom_angle_site_symmetry_1
_geom_angle_site_symmetry_3
_geom_angle_publ_flag
N1 Rh1 P1 82.07(9) . . ?
N1 Rh1 C30 99.53(13) . . ?
N1 Rh1 C29 89.26(13) . . ?
C30 Rh1 P1 168.18(12) . . ?
C29 Rh1 P1 155.58(11) . . ?
C29 Rh1 C30 36.08(15) . . ?
C26 Rh1 P1 95.62(11) . . ?
C26 Rh1 N1 151.81(14) . . ?
C26 Rh1 C30 88.43(16) . . ?
C26 Rh1 C29 81.37(15) . . ?
C26 Rh1 C25 38.43(15) . . ?
C25 Rh1 P1 96.35(11) . . ?
C25 Rh1 N1 169.62(14) . . ?
C25 Rh1 C30 79.95(15) . . ?
C25 Rh1 C29 96.06(15) . . ?
P2 Rh2 Si3 66.24(3) . . ?
N2 Rh2 P2 82.37(9) . . ?
N2 Rh2 Si3 33.55(8) . . ?
N2 Rh2 C34 96.79(14) . . ?
N2 Rh2 C33 91.55(14) . . ?
C38 Rh2 P2 97.17(11) . . ?
C38 Rh2 Si3 127.50(11) . . ?
C38 Rh2 N2 158.84(14) . . ?
C38 Rh2 C34 89.31(15) . . ?
C38 Rh2 C33 81.55(15) . . ?
C37 Rh2 P2 94.03(11) . . ?
C37 Rh2 Si3 156.64(11) . . ?
C37 Rh2 N2 162.00(14) . . ?
C37 Rh2 C38 39.00(15) . . ?
C37 Rh2 C34 81.82(15) . . ?
C37 Rh2 C33 97.40(15) . . ?
C34 Rh2 P2 164.01(12) . . ?
C34 Rh2 Si3 120.57(11) . . ?
C33 Rh2 P2 159.63(12) . . ?
C33 Rh2 Si3 98.30(11) . . ?
C33 Rh2 C34 35.89(16) . . ?
C12 P2 Rh2 108.98(12) . . ?
C12 P2 C13 105.42(17) . . ?
C12 P2 C19 107.89(17) . . ?
C13 P2 Rh2 120.21(12) . . ?
C19 P2 Rh2 105.98(13) . . ?
C19 P2 C13 107.86(17) . . ?
C1 P1 Rh1 121.69(12) . . ?
C24 P1 Rh1 117.17(13) . . ?
C24 P1 C1 105.89(17) . . ?
C7 P1 Rh1 100.42(14) . . ?
C7 P1 C1 105.57(17) . . ?
C7 P1 C24 103.80(18) . . ?
N2 Si4 C22 112.18(17) . . ?
N2 Si4 C24 109.49(16) . . ?
N2 Si4 C23 111.65(17) . . ?
C22 Si4 C24 105.30(17) . . ?
C22 Si4 C23 108.26(18) . . ?
C23 Si4 C24 109.75(17) . . ?
N1 Si1 C7 107.40(16) . . ?
N1 Si1 C9 118.12(18) . . ?
N1 Si1 C8 113.83(18) . . ?
C9 Si1 C7 104.66(19) . . ?
C8 Si1 C7 105.6(2) . . ?
C8 Si1 C9 106.2(2) . . ?
N1 Si2 C12 106.56(16) . . ?
N1 Si2 C11 114.36(17) . . ?
N1 Si2 C10 116.20(17) . . ?
C11 Si2 C12 111.48(17) . . ?
C11 Si2 C10 102.70(18) . . ?
C10 Si2 C12 105.26(17) . . ?
N2 Si3 Rh2 44.26(11) . . ?
N2 Si3 C19 105.54(16) . . ?
N2 Si3 C21 116.33(17) . . ?
N2 Si3 C20 112.79(17) . . ?
C19 Si3 Rh2 81.00(11) . . ?
C21 Si3 Rh2 160.56(14) . . ?
C21 Si3 C19 108.14(18) . . ?
C21 Si3 C20 105.85(19) . . ?
C20 Si3 Rh2 86.76(13) . . ?
C20 Si3 C19 107.86(18) . . ?
Si1 N1 Rh1 105.14(15) . . ?
Si2 N1 Rh1 123.18(16) . . ?
Si2 N1 Si1 131.67(18) . . ?
Si4 N2 Rh2 124.38(17) . . ?
Si3 N2 Rh2 102.19(15) . . ?
Si3 N2 Si4 128.92(19) . . ?
C15 C16 H16 120.3 . . ?
C15 C16 C17 119.5(4) . . ?
C17 C16 H16 120.3 . . ?
Rh2 C38 H38 114.0 . . ?
C37 C38 Rh2 69.9(2) . . ?
C37 C38 H38 114.0 . . ?
C37 C38 C39 123.4(4) . . ?
C39 C38 Rh2 113.8(3) . . ?
C39 C38 H38 114.0 . . ?
Rh1 C30 H30 114.3 . . ?
C29 C30 Rh1 70.9(2) . . ?
C29 C30 H30 114.3 . . ?
C29 C30 C31 123.4(4) . . ?
C31 C30 Rh1 112.2(3) . . ?
C31 C30 H30 114.3 . . ?
Rh1 C29 H29 114.0 . . ?
C30 C29 Rh1 73.0(2) . . ?
C30 C29 H29 114.0 . . ?
C30 C29 C28 125.6(4) . . ?
C28 C29 Rh1 108.4(3) . . ?
C28 C29 H29 114.0 . . ?
Rh1 C26 H26 113.5 . . ?
C25 C26 Rh1 71.6(2) . . ?
C25 C26 H26 113.5 . . ?
C25 C26 C27 124.2(4) . . ?
C27 C26 Rh1 113.6(3) . . ?
C27 C26 H26 113.5 . . ?
C2 C1 P1 120.9(3) . . ?
C6 C1 P1 121.1(3) . . ?
C6 C1 C2 117.9(3) . . ?
Si4 C22 H22A 109.5 . . ?
Si4 C22 H22B 109.5 . . ?
Si4 C22 H22C 109.5 . . ?
H22A C22 H22B 109.5 . . ?
H22A C22 H22C 109.5 . . ?
H22B C22 H22C 109.5 . . ?
P1 C24 Si4 126.9(2) . . ?
P1 C24 H24A 105.6 . . ?
P1 C24 H24B 105.6 . . ?
Si4 C24 H24A 105.6 . . ?
Si4 C24 H24B 105.6 . . ?
H24A C24 H24B 106.1 . . ?
C16 C15 H15 119.8 . . ?
C16 C15 C14 120.4(4) . . ?
C14 C15 H15 119.8 . . ?
P2 C12 Si2 125.5(2) . . ?
P2 C12 H12A 106.0 . . ?
P2 C12 H12B 106.0 . . ?
Si2 C12 H12A 106.0 . . ?
Si2 C12 H12B 106.0 . . ?
H12A C12 H12B 106.3 . . ?
Rh2 C37 H37 113.9 . . ?
C38 C37 Rh2 71.1(2) . . ?
C38 C37 H37 113.9 . . ?
C38 C37 C36 125.3(4) . . ?
C36 C37 Rh2 110.7(3) . . ?
C36 C37 H37 113.9 . . ?
Rh1 C25 H25 113.6 . . ?
C26 C25 Rh1 69.9(2) . . ?
C26 C25 H25 113.6 . . ?
C26 C25 C32 125.7(4) . . ?
C32 C25 Rh1 112.4(3) . . ?
C32 C25 H25 113.6 . . ?
C14 C13 P2 121.4(3) . . ?
C18 C13 P2 120.0(3) . . ?
C18 C13 C14 118.5(3) . . ?
C15 C14 C13 120.4(4) . . ?
C15 C14 H14 119.8 . . ?
C13 C14 H14 119.8 . . ?
C2 C3 H3 119.9 . . ?
C4 C3 H3 119.9 . . ?
C4 C3 C2 120.3(4) . . ?
C13 C18 H18 119.8 . . ?
C17 C18 C13 120.5(4) . . ?
C17 C18 H18 119.8 . . ?
C1 C2 H2 119.7 . . ?
C3 C2 C1 120.6(4) . . ?
C3 C2 H2 119.7 . . ?
C16 C17 C18 120.7(4) . . ?
C16 C17 H17 119.6 . . ?
C18 C17 H17 119.6 . . ?
P2 C19 Si3 104.40(18) . . ?
P2 C19 H19A 110.9 . . ?
P2 C19 H19B 110.9 . . ?
Si3 C19 H19A 110.9 . . ?
Si3 C19 H19B 110.9 . . ?
H19A C19 H19B 108.9 . . ?
P1 C7 Si1 106.83(19) . . ?
P1 C7 H7A 110.4 . . ?
P1 C7 H7B 110.4 . . ?
Si1 C7 H7A 110.4 . . ?
Si1 C7 H7B 110.4 . . ?
H7A C7 H7B 108.6 . . ?
C25 C32 H32A 108.9 . . ?
C25 C32 H32B 108.9 . . ?
C25 C32 C31 113.2(3) . . ?
H32A C32 H32B 107.8 . . ?
C31 C32 H32A 108.9 . . ?
C31 C32 H32B 108.9 . . ?
Si2 C11 H11A 109.5 . . ?
Si2 C11 H11B 109.5 . . ?
Si2 C11 H11C 109.5 . . ?
H11A C11 H11B 109.5 . . ?
H11A C11 H11C 109.5 . . ?
H11B C11 H11C 109.5 . . ?
C1 C6 H6 119.4 . . ?
C5 C6 C1 121.2(4) . . ?
C5 C6 H6 119.4 . . ?
Si4 C23 H23A 109.5 . . ?
Si4 C23 H23B 109.5 . . ?
Si4 C23 H23C 109.5 . . ?
H23A C23 H23B 109.5 . . ?
H23A C23 H23C 109.5 . . ?
H23B C23 H23C 109.5 . . ?
Si2 C10 H10A 109.5 . . ?
Si2 C10 H10B 109.5 . . ?
Si2 C10 H10C 109.5 . . ?
H10A C10 H10B 109.5 . . ?
H10A C10 H10C 109.5 . . ?
H10B C10 H10C 109.5 . . ?
C30 C31 C32 112.3(3) . . ?
C30 C31 H31A 109.1 . . ?
C30 C31 H31B 109.1 . . ?
C32 C31 H31A 109.1 . . ?
C32 C31 H31B 109.1 . . ?
H31A C31 H31B 107.9 . . ?
Rh2 C34 H34 114.5 . . ?
C33 C34 Rh2 71.5(2) . . ?
C33 C34 H34 114.5 . . ?
C33 C34 C35 123.6(4) . . ?
C35 C34 Rh2 110.4(3) . . ?
C35 C34 H34 114.5 . . ?
C37 C36 H36A 108.9 . . ?
C37 C36 H36B 108.9 . . ?
C37 C36 C35 113.4(3) . . ?
H36A C36 H36B 107.7 . . ?
C35 C36 H36A 108.9 . . ?
C35 C36 H36B 108.9 . . ?
C3 C4 H4 120.3 . . ?
C5 C4 C3 119.4(4) . . ?
C5 C4 H4 120.3 . . ?
Rh2 C33 H33 114.1 . . ?
C34 C33 Rh2 72.6(2) . . ?
C34 C33 H33 114.1 . . ?
C34 C33 C40 125.6(4) . . ?
C40 C33 Rh2 108.3(3) . . ?
C40 C33 H33 114.1 . . ?
C38 C39 H39A 108.9 . . ?
C38 C39 H39B 108.9 . . ?
C38 C39 C40 113.2(3) . . ?
H39A C39 H39B 107.7 . . ?
C40 C39 H39A 108.9 . . ?
C40 C39 H39B 108.9 . . ?
Si3 C21 H21A 109.5 . . ?
Si3 C21 H21B 109.5 . . ?
Si3 C21 H21C 109.5 . . ?
H21A C21 H21B 109.5 . . ?
H21A C21 H21C 109.5 . . ?
H21B C21 H21C 109.5 . . ?
Si1 C9 H9A 109.5 . . ?
Si1 C9 H9B 109.5 . . ?
Si1 C9 H9C 109.5 . . ?
H9A C9 H9B 109.5 . . ?
H9A C9 H9C 109.5 . . ?
H9B C9 H9C 109.5 . . ?
C29 C28 H28A 108.9 . . ?
C29 C28 H28B 108.9 . . ?
C29 C28 C27 113.2(3) . . ?
H28A C28 H28B 107.8 . . ?
C27 C28 H28A 108.9 . . ?
C27 C28 H28B 108.9 . . ?
Si3 C20 H20A 109.5 . . ?
Si3 C20 H20B 109.5 . . ?
Si3 C20 H20C 109.5 . . ?
H20A C20 H20B 109.5 . . ?
H20A C20 H20C 109.5 . . ?
H20B C20 H20C 109.5 . . ?
Si1 C8 H8A 109.5 . . ?
Si1 C8 H8B 109.5 . . ?
Si1 C8 H8C 109.5 . . ?
H8A C8 H8B 109.5 . . ?
H8A C8 H8C 109.5 . . ?
H8B C8 H8C 109.5 . . ?
C6 C5 H5 119.7 . . ?
C4 C5 C6 120.5(4) . . ?
C4 C5 H5 119.7 . . ?
C33 C40 C39 112.9(4) . . ?
C33 C40 H40A 109.0 . . ?
C33 C40 H40B 109.0 . . ?
C39 C40 H40A 109.0 . . ?
C39 C40 H40B 109.0 . . ?
H40A C40 H40B 107.8 . . ?
C26 C27 H27A 108.8 . . ?
C26 C27 H27B 108.8 . . ?
C28 C27 C26 113.7(3) . . ?
C28 C27 H27A 108.8 . . ?
C28 C27 H27B 108.8 . . ?
H27A C27 H27B 107.7 . . ?
C34 C35 C36 112.7(3) . . ?
C34 C35 H35A 109.1 . . ?
C34 C35 H35B 109.1 . . ?
C36 C35 H35A 109.1 . . ?
C36 C35 H35B 109.1 . . ?
H35A C35 H35B 107.8 . . ?

loop_
_geom_bond_atom_site_label_1
_geom_bond_atom_site_label_2
_geom_bond_distance
_geom_bond_site_symmetry_2
_geom_bond_publ_flag
Rh1 P1 2.3083(10) . ?
Rh1 N1 2.163(3) . ?
Rh1 C30 2.230(4) . ?
Rh1 C29 2.203(4) . ?
Rh1 C26 2.113(4) . ?
Rh1 C25 2.135(4) . ?
Rh2 P2 2.2834(10) . ?
Rh2 Si3 3.0015(11) . ?
Rh2 N2 2.143(3) . ?
Rh2 C38 2.113(4) . ?
Rh2 C37 2.098(4) . ?
Rh2 C34 2.216(4) . ?
Rh2 C33 2.202(4) . ?
P2 C12 1.817(4) . ?
P2 C13 1.836(4) . ?
P2 C19 1.827(4) . ?
P1 C1 1.833(4) . ?
P1 C24 1.825(4) . ?
P1 C7 1.816(4) . ?
Si4 N2 1.703(3) . ?
Si4 C22 1.882(4) . ?
Si4 C24 1.921(4) . ?
Si4 C23 1.885(4) . ?
Si1 N1 1.701(3) . ?
Si1 C7 1.900(4) . ?
Si1 C9 1.869(4) . ?
Si1 C8 1.860(4) . ?
Si2 N1 1.698(3) . ?
Si2 C12 1.911(4) . ?
Si2 C11 1.878(4) . ?
Si2 C10 1.900(4) . ?
Si3 N2 1.697(3) . ?
Si3 C19 1.905(4) . ?
Si3 C21 1.870(4) . ?
Si3 C20 1.883(4) . ?
C16 H16 0.9500 . ?
C16 C15 1.377(5) . ?
C16 C17 1.380(6) . ?
C38 H38 1.0000 . ?
C38 C37 1.406(6) . ?
C38 C39 1.516(5) . ?
C30 H30 1.0000 . ?
C30 C29 1.373(6) . ?
C30 C31 1.522(5) . ?
C29 H29 1.0000 . ?
C29 C28 1.511(6) . ?
C26 H26 1.0000 . ?
C26 C25 1.398(6) . ?
C26 C27 1.525(6) . ?
C1 C2 1.397(5) . ?
C1 C6 1.391(5) . ?
C22 H22A 0.9800 . ?
C22 H22B 0.9800 . ?
C22 H22C 0.9800 . ?
C24 H24A 0.9900 . ?
C24 H24B 0.9900 . ?
C15 H15 0.9500 . ?
C15 C14 1.393(5) . ?
C12 H12A 0.9900 . ?
C12 H12B 0.9900 . ?
C37 H37 1.0000 . ?
C37 C36 1.501(5) . ?
C25 H25 1.0000 . ?
C25 C32 1.501(5) . ?
C13 C14 1.397(5) . ?
C13 C18 1.391(5) . ?
C14 H14 0.9500 . ?
C3 H3 0.9500 . ?
C3 C2 1.388(5) . ?
C3 C4 1.385(6) . ?
C18 H18 0.9500 . ?
C18 C17 1.386(5) . ?
C2 H2 0.9500 . ?
C17 H17 0.9500 . ?
C19 H19A 0.9900 . ?
C19 H19B 0.9900 . ?
C7 H7A 0.9900 . ?
C7 H7B 0.9900 . ?
C32 H32A 0.9900 . ?
C32 H32B 0.9900 . ?
C32 C31 1.531(6) . ?
C11 H11A 0.9800 . ?
C11 H11B 0.9800 . ?
C11 H11C 0.9800 . ?
C6 H6 0.9500 . ?
C6 C5 1.380(6) . ?
C23 H23A 0.9800 . ?
C23 H23B 0.9800 . ?
C23 H23C 0.9800 . ?
C10 H10A 0.9800 . ?
C10 H10B 0.9800 . ?
C10 H10C 0.9800 . ?
C31 H31A 0.9900 . ?
C31 H31B 0.9900 . ?
C34 H34 1.0000 . ?
C34 C33 1.361(6) . ?
C34 C35 1.516(6) . ?
C36 H36A 0.9900 . ?
C36 H36B 0.9900 . ?
C36 C35 1.532(6) . ?
C4 H4 0.9500 . ?
C4 C5 1.372(6) . ?
C33 H33 1.0000 . ?
C33 C40 1.513(6) . ?
C39 H39A 0.9900 . ?
C39 H39B 0.9900 . ?
C39 C40 1.526(6) . ?
C21 H21A 0.9800 . ?
C21 H21B 0.9800 . ?
C21 H21C 0.9800 . ?
C9 H9A 0.9800 . ?
C9 H9B 0.9800 . ?
C9 H9C 0.9800 . ?
C28 H28A 0.9900 . ?
C28 H28B 0.9900 . ?
C28 C27 1.522(6) . ?
C20 H20A 0.9800 . ?
C20 H20B 0.9800 . ?
C20 H20C 0.9800 . ?
C8 H8A 0.9800 . ?
C8 H8B 0.9800 . ?
C8 H8C 0.9800 . ?
C5 H5 0.9500 . ?
C40 H40A 0.9900 . ?
C40 H40B 0.9900 . ?
C27 H27A 0.9900 . ?
C27 H27B 0.9900 . ?
C35 H35A 0.9900 . ?
C35 H35B 0.9900 . ?

loop_
_geom_torsion_atom_site_label_1
_geom_torsion_atom_site_label_2
_geom_torsion_atom_site_label_3
_geom_torsion_atom_site_label_4
_geom_torsion
_geom_torsion_site_symmetry_1
_geom_torsion_site_symmetry_2
_geom_torsion_site_symmetry_3
_geom_torsion_site_symmetry_4
_geom_torsion_publ_flag
Rh1 P1 C1 C2 -61.3(3) . . . . ?
Rh1 P1 C1 C6 114.9(3) . . . . ?
Rh1 P1 C24 Si4 66.9(3) . . . . ?
Rh1 P1 C7 Si1 35.6(2) . . . . ?
Rh1 C30 C29 C28 100.8(4) . . . . ?
Rh1 C30 C31 C32 13.4(5) . . . . ?
Rh1 C29 C28 C27 34.5(4) . . . . ?
Rh1 C26 C25 C32 103.7(4) . . . . ?
Rh1 C26 C27 C28 7.8(4) . . . . ?
Rh1 C25 C32 C31 35.4(4) . . . . ?
Rh2 P2 C12 Si2 -167.38(19) . . . . ?
Rh2 P2 C13 C14 -102.3(3) . . . . ?
Rh2 P2 C13 C18 76.2(3) . . . . ?
Rh2 P2 C19 Si3 15.72(19) . . . . ?
Rh2 Si3 N2 Si4 156.5(3) . . . . ?
Rh2 C38 C37 C36 102.4(4) . . . . ?
Rh2 C38 C39 C40 12.0(5) . . . . ?
Rh2 C37 C36 C35 37.0(4) . . . . ?
Rh2 C34 C33 C40 100.4(4) . . . . ?
Rh2 C34 C35 C36 13.3(5) . . . . ?
Rh2 C33 C40 C39 34.9(4) . . . . ?
P2 C13 C14 C15 179.8(3) . . . . ?
P2 C13 C18 C17 -178.9(3) . . . . ?
P1 C1 C2 C3 173.4(3) . . . . ?
P1 C1 C6 C5 -175.3(3) . . . . ?
C16 C15 C14 C13 -1.1(6) . . . . ?
C38 C37 C36 C35 -44.0(5) . . . . ?
C38 C39 C40 C33 -31.8(5) . . . . ?
C30 C29 C28 C27 -47.4(6) . . . . ?
C29 C30 C31 C32 94.5(5) . . . . ?
C29 C28 C27 C26 -28.8(5) . . . . ?
C26 C25 C32 C31 -45.4(6) . . . . ?
C1 P1 C24 Si4 -72.5(3) . . . . ?
C1 P1 C7 Si1 162.87(19) . . . . ?
C1 C6 C5 C4 1.8(6) . . . . ?
C22 Si4 N2 Rh2 -121.1(2) . . . . ?
C22 Si4 N2 Si3 87.1(3) . . . . ?
C24 P1 C1 C2 75.9(3) . . . . ?
C24 P1 C1 C6 -107.9(3) . . . . ?
C24 P1 C7 Si1 -86.0(2) . . . . ?
C24 Si4 N2 Rh2 122.4(2) . . . . ?
C24 Si4 N2 Si3 -29.4(3) . . . . ?
C15 C16 C17 C18 1.2(6) . . . . ?
C12 P2 C13 C14 21.2(3) . . . . ?
C12 P2 C13 C18 -160.4(3) . . . . ?
C12 P2 C19 Si3 -100.9(2) . . . . ?
C12 Si2 N1 Rh1 54.0(2) . . . . ?
C12 Si2 N1 Si1 -127.4(2) . . . . ?
C37 C38 C39 C40 92.8(5) . . . . ?
C37 C36 C35 C34 -33.1(5) . . . . ?
C25 C26 C27 C28 91.0(5) . . . . ?
C25 C32 C31 C30 -31.7(5) . . . . ?
C13 P2 C12 Si2 62.3(3) . . . . ?
C13 P2 C19 Si3 145.68(18) . . . . ?
C13 C18 C17 C16 -0.9(6) . . . . ?
C14 C13 C18 C17 -0.4(5) . . . . ?
C3 C4 C5 C6 -2.6(6) . . . . ?
C18 C13 C14 C15 1.3(5) . . . . ?
C2 C1 C6 C5 1.0(6) . . . . ?
C2 C3 C4 C5 0.6(6) . . . . ?
C17 C16 C15 C14 -0.2(6) . . . . ?
C19 P2 C12 Si2 -52.7(3) . . . . ?
C19 P2 C13 C14 136.2(3) . . . . ?
C19 P2 C13 C18 -45.3(3) . . . . ?
C19 Si3 N2 Rh2 -58.80(18) . . . . ?
C19 Si3 N2 Si4 97.7(3) . . . . ?
C7 P1 C1 C2 -174.4(3) . . . . ?
C7 P1 C1 C6 1.8(4) . . . . ?
C7 P1 C24 Si4 176.5(2) . . . . ?
C7 Si1 N1 Rh1 -43.0(2) . . . . ?
C7 Si1 N1 Si2 138.2(3) . . . . ?
C11 Si2 N1 Rh1 177.61(18) . . . . ?
C11 Si2 N1 Si1 -3.7(3) . . . . ?
C6 C1 C2 C3 -2.9(6) . . . . ?
C23 Si4 N2 Rh2 0.7(3) . . . . ?
C23 Si4 N2 Si3 -151.1(2) . . . . ?
C10 Si2 N1 Rh1 -62.9(2) . . . . ?
C10 Si2 N1 Si1 115.8(3) . . . . ?
C31 C30 C29 Rh1 -104.5(4) . . . . ?
C31 C30 C29 C28 -3.7(6) . . . . ?
C34 C33 C40 C39 -46.4(6) . . . . ?
C4 C3 C2 C1 2.2(6) . . . . ?
C33 C34 C35 C36 94.0(5) . . . . ?
C39 C38 C37 Rh2 -105.8(4) . . . . ?
C39 C38 C37 C36 -3.4(6) . . . . ?
C21 Si3 N2 Rh2 -178.68(17) . . . . ?
C21 Si3 N2 Si4 -22.2(3) . . . . ?
C9 Si1 N1 Rh1 -160.91(18) . . . . ?
C9 Si1 N1 Si2 20.2(3) . . . . ?
C20 Si3 N2 Rh2 58.7(2) . . . . ?
C20 Si3 N2 Si4 -144.8(2) . . . . ?
C8 Si1 N1 Rh1 73.5(2) . . . . ?
C8 Si1 N1 Si2 -105.3(3) . . . . ?
C27 C26 C25 Rh1 -106.5(4) . . . . ?
C27 C26 C25 C32 -2.9(6) . . . . ?
C35 C34 C33 Rh2 -102.6(4) . . . . ?
C35 C34 C33 C40 -2.2(6) . . . . ?
